data_7100919
loop_
_publ_author_name
C.Braddock
'Gemma Cansell'
'Stephen Hermitage'
'Andrew J. P. White'

_publ_section_title
;
Bromoiodinanes with an I(III)-Br bond: preparation,
X-ray crystallography and reactivity as electrophilic brominating agents
;
_journal_name_full 'Chemical Communications'
_journal_paper_doi 10.1039/b600455e
_journal_year 2006
_chemical_formula_sum 'C9 H10 Br I O'
_chemical_formula_weight 340.98
_space_group_IT_number 2
_symmetry_cell_setting triclinic
_symmetry_space_group_name_Hall '-P 1'
_symmetry_space_group_name_H-M 'P -1'
_cell_angle_alpha 106.812(12)
_cell_angle_beta 91.202(18)
_cell_angle_gamma 114.00(2)
_cell_formula_units_Z 2
_cell_length_a 8.115(2)
_cell_length_b 8.2108(17)
_cell_length_c 9.1784(19)
_cell_measurement_temperature 203(2)
_cell_volume 528.1(2)
_diffrn_ambient_temperature 203(2)
_exptl_crystal_density_diffrn 2.144
_cod_depositor_comments
;
The following automatic conversions were performed:
'_symmetry_cell_setting' value 'Triclinic' changed to 'triclinic'
according to '/home/saulius/struct/CIF-dictionaries/cif_core.dic'
dictionary named 'cif_core.dic' version 2.4.1 from 2010-06-29.

Automatic conversion script
Id: cif_fix_enum 1527 2010-12-29 10:47:43Z saulius 
;
_cod_database_code 7100919

loop_
_symmetry_equiv_pos_as_xyz
'x, y, z'
'-x, -y, -z'

loop_
_atom_site_label
_atom_site_type_symbol
_atom_site_fract_x
_atom_site_fract_y
_atom_site_fract_z
_atom_site_U_iso_or_equiv
_atom_site_adp_type
_atom_site_occupancy
_atom_site_symmetry_multiplicity
_atom_site_calc_flag
_atom_site_refinement_flags
_atom_site_disorder_assembly
_atom_site_disorder_group
I I 0.13740(6) 0.35161(5) 0.53369(4) 0.0331(2) Uani 1 1 d . . .
Br Br 0.19311(11) 0.17380(10) 0.72107(8) 0.0481(3) Uani 1 1 d . . .
O O 0.1289(8) 0.4931(7) 0.3848(5) 0.0484(13) Uani 1 1 d . . .
C1 C 0.3013(9) 0.2734(8) 0.3784(7) 0.0332(14) Uani 1 1 d . . .
C2 C 0.4036(10) 0.1829(9) 0.3999(8) 0.0413(16) Uani 1 1 d . . .
H2A H 0.4065 0.1502 0.4897 0.050 Uiso 1 1 calc R . .
C3 C 0.5043(11) 0.1401(10) 0.2849(10) 0.0484(18) Uani 1 1 d . . .
H3A H 0.5745 0.0761 0.2958 0.058 Uiso 1 1 calc R . .
C4 C 0.4998(10) 0.1929(9) 0.1544(8) 0.0447(17) Uani 1 1 d . . .
H4A H 0.5705 0.1681 0.0788 0.054 Uiso 1 1 calc R . .
C5 C 0.3919(10) 0.2818(10) 0.1351(8) 0.0406(16) Uani 1 1 d . . .
H5A H 0.3875 0.3135 0.0450 0.049 Uiso 1 1 calc R . .
C6 C 0.2887(9) 0.3254(8) 0.2493(7) 0.0325(14) Uani 1 1 d . . .
C7 C 0.1620(10) 0.4152(9) 0.2329(7) 0.0378(15) Uani 1 1 d . . .
C8 C -0.0150(11) 0.2674(11) 0.1296(9) 0.0481(18) Uani 1 1 d . . .
H8A H -0.0677 0.1632 0.1696 0.072 Uiso 1 1 calc R . .
H8B H 0.0092 0.2218 0.0262 0.072 Uiso 1 1 calc R . .
H8C H -0.0999 0.3226 0.1268 0.072 Uiso 1 1 calc R . .
C9 C 0.2480(12) 0.5808(11) 0.1716(9) 0.0521(19) Uani 1 1 d . . .
H9A H 0.3615 0.6738 0.2385 0.078 Uiso 1 1 calc R . .
H9B H 0.1646 0.6379 0.1693 0.078 Uiso 1 1 calc R . .
H9C H 0.2726 0.5359 0.0683 0.078 Uiso 1 1 calc R . .

loop_
_atom_site_aniso_label
_atom_site_aniso_U_11
_atom_site_aniso_U_22
_atom_site_aniso_U_33
_atom_site_aniso_U_23
_atom_site_aniso_U_13
_atom_site_aniso_U_12
I 0.0468(4) 0.0407(3) 0.0240(3) 0.01429(18) 0.00778(19) 0.0278(2)
Br 0.0650(6) 0.0533(4) 0.0380(4) 0.0282(3) 0.0074(3) 0.0279(3)
O 0.075(4) 0.070(3) 0.034(2) 0.027(2) 0.014(2) 0.056(3)
C1 0.037(4) 0.036(3) 0.030(3) 0.010(2) 0.005(2) 0.019(2)
C2 0.047(5) 0.043(3) 0.042(4) 0.018(3) 0.005(3) 0.024(3)
C3 0.044(5) 0.048(4) 0.061(5) 0.017(3) 0.011(3) 0.027(3)
C4 0.041(5) 0.047(3) 0.043(4) 0.008(3) 0.013(3) 0.020(3)
C5 0.036(4) 0.055(4) 0.031(3) 0.013(3) 0.008(3) 0.020(3)
C6 0.034(4) 0.038(3) 0.026(3) 0.012(2) 0.003(2) 0.016(2)
C7 0.044(4) 0.055(3) 0.032(3) 0.024(3) 0.011(3) 0.031(3)
C8 0.041(5) 0.068(4) 0.047(4) 0.030(3) 0.012(3) 0.027(3)
C9 0.064(5) 0.063(4) 0.051(4) 0.040(3) 0.014(3) 0.033(4)

loop_
_geom_bond_atom_site_label_1
_geom_bond_atom_site_label_2
_geom_bond_distance
_geom_bond_site_symmetry_2
_geom_bond_publ_flag
I O 2.050(5) . ?
I C1 2.112(7) . ?
I Br 2.6927(8) . ?
O C7 1.436(8) . ?
C1 C2 1.364(10) . ?
C1 C6 1.385(8) . ?
C2 C3 1.400(11) . ?
C3 C4 1.391(11) . ?
C4 C5 1.385(11) . ?
C5 C6 1.412(10) . ?
C6 C7 1.516(10) . ?
C7 C8 1.515(10) . ?
C7 C9 1.530(8) . ?

loop_
_cod_related_entry_id
_cod_related_entry_database
_cod_related_entry_code
1 ChemSpider 9849257
